data_1010289
loop_
_publ_author_name
'Brauer, G'
'Zintl, E'

_publ_section_title
;
Konstitution von Phosphiden, Arseniden, Antimoniden und Wismutiden des
Lithiums, Natriums und Kaliums.
;
_journal_coden_ASTM ZPCBAL
_journal_name_full
;
Zeitschrift fuer Physikalische Chemie, Abteilung B: Chemie der
Elementarprozesse, Aufbau der Materie
;
_journal_page_first 323
_journal_page_last 352
_journal_volume 37
_journal_year 1937
_chemical_formula_structural 'Li3 Sb'
_chemical_formula_sum 'Li3 Sb'
_chemical_name_systematic 'Lithium antimonide - $-alpha'
_space_group_IT_number 194
_symmetry_cell_setting hexagonal
_symmetry_Int_Tables_number 194
_symmetry_space_group_name_Hall '-P 6c 2c'
_symmetry_space_group_name_H-M 'P 63/m m c'
_cell_angle_alpha 90
_cell_angle_beta 90
_cell_angle_gamma 120
_cell_formula_units_Z 2
_cell_length_a 4.701
_cell_length_b 4.701
_cell_length_c 8.309
_cell_volume 159.0
_cod_database_code 1010289

loop_
_symmetry_equiv_pos_as_xyz
x,y,z
-y,x-y,z
y-x,-x,z
-y,-x,z
y-x,y,z
x,x-y,z
-x,-y,-z
y,y-x,-z
x-y,x,-z
y,x,-z
x-y,-y,-z
-x,y-x,-z
-x,-y,1/2+z
y,y-x,1/2+z
x-y,x,1/2+z
y,x,1/2+z
x-y,-y,1/2+z
-x,y-x,1/2+z
x,y,1/2-z
-y,x-y,1/2-z
y-x,-x,1/2-z
-y,-x,1/2-z
y-x,y,1/2-z
x,x-y,1/2-z

loop_
_atom_site_label
_atom_site_type_symbol
_atom_site_symmetry_multiplicity
_atom_site_Wyckoff_symbol
_atom_site_fract_x
_atom_site_fract_y
_atom_site_fract_z
_atom_site_occupancy
_atom_site_attached_hydrogens
_atom_site_calc_flag
Sb1 Sb3- 2 c 0.3333 0.6667 0.25 1. 0 d
Li1 Li1+ 2 b 0. 0. 0.25 1. 0 d
Li2 Li1+ 4 f 0.3333 0.6667 0.583 1. 0 d

loop_
_atom_type_symbol
_atom_type_oxidation_number
Sb3- -3.000
Li1+ 1.000
